data_4516507
loop_
_publ_author_name
'Loots, Leigh'
'O&#x2019;Connor, James P.'
'le Roex, Tanya'
'Haynes, Delia A.'

_publ_section_title
;
 Solid-State Supramolecular Chemistry of a Benzylpyridine-Functionalized
 Zwitterion: Polymorphism, Interconversion, and Porosity
;
_journal_issue 12
_journal_name_full 'Crystal Growth &amp; Design'
_journal_page_first 5849
_journal_paper_doi 10.1021/acs.cgd.5b01238
_journal_volume 15
_journal_year 2015
_chemical_formula_moiety 'C16 H13 N O4, 0.25(C H4 O)'
_chemical_formula_sum 'C16.25 H14.25 N O4.25'
_chemical_formula_weight 291.54
_chemical_name_systematic
;
'(2Z)-2-(4-benzylpyridinium-1-yl-3-carboxy-1-hydroxyprop-2-en-1-olate
Methanol solvate'
;
_space_group_crystal_system monoclinic
_space_group_IT_number 14
_space_group_name_Hall '-P 2yn'
_space_group_name_H-M_alt 'P 1 21/n 1'
_atom_sites_solution_hydrogens mixed
_atom_sites_solution_primary direct
_atom_sites_solution_secondary difmap
_audit_creation_method SHELXL-2012
_cell_angle_alpha 90
_cell_angle_beta 97.0660(10)
_cell_angle_gamma 90
_cell_formula_units_Z 4
_cell_length_a 13.9350(10)
_cell_length_b 7.4100(5)
_cell_length_c 14.5320(11)
_cell_measurement_reflns_used 6681
_cell_measurement_temperature 100(2)
_cell_measurement_theta_max 26.2485
_cell_measurement_theta_min 2.825
_cell_volume 1489.15(19)
_computing_cell_refinement 'SAINT (Bruker, 2012)'
_computing_data_collection 'APEX2 (Bruker, 2012)'
_computing_data_reduction 'SAINT (Bruker, 2012)'
_computing_molecular_graphics 'X-Seed (Barbour, 2001; Atwood & Barbour, 2003)'
_computing_structure_refinement 'SHELXL-2012 (Sheldrick, 2012)'
_computing_structure_solution 'SHELXL-2012 (Sheldrick, 2012)'
_diffrn_ambient_temperature 100(2)
_diffrn_measured_fraction_theta_full 0.999
_diffrn_measured_fraction_theta_max 0.999
_diffrn_measurement_device_type 'Bruker APEX CCD area -detector'
_diffrn_measurement_method \w
_diffrn_radiation_type MoK\a
_diffrn_radiation_wavelength 0.71073
_diffrn_reflns_av_R_equivalents 0.0390
_diffrn_reflns_av_unetI/netI 0.0196
_diffrn_reflns_Laue_measured_fraction_full 0.999
_diffrn_reflns_Laue_measured_fraction_max 0.999
_diffrn_reflns_limit_h_max 18
_diffrn_reflns_limit_h_min -18
_diffrn_reflns_limit_k_max 9
_diffrn_reflns_limit_k_min -9
_diffrn_reflns_limit_l_max 18
_diffrn_reflns_limit_l_min -18
_diffrn_reflns_number 32614
_diffrn_reflns_point_group_measured_fraction_full 0.999
_diffrn_reflns_point_group_measured_fraction_max 0.999
_diffrn_reflns_theta_full 25.242
_diffrn_reflns_theta_max 27.467
_diffrn_reflns_theta_min 1.911
_diffrn_source 'fine-focus sealed tube'
_diffrn_standards_number 0
_exptl_absorpt_coefficient_mu 0.095
_exptl_absorpt_correction_T_max 1.000
_exptl_absorpt_correction_T_min 0.9642
_exptl_absorpt_correction_type numerical
_exptl_absorpt_process_details 'SADABS, 2012'
_exptl_crystal_colour colourless
_exptl_crystal_density_diffrn 1.300
_exptl_crystal_description plate
_exptl_crystal_F_000 611
_exptl_crystal_size_max 0.297
_exptl_crystal_size_mid 0.167
_exptl_crystal_size_min 0.155
_refine_diff_density_max 0.456
_refine_diff_density_min -0.201
_refine_diff_density_rms 0.046
_refine_ls_extinction_method none
_refine_ls_goodness_of_fit_ref 1.045
_refine_ls_hydrogen_treatment mixed
_refine_ls_matrix_type full
_refine_ls_number_parameters 295
_refine_ls_number_reflns 3407
_refine_ls_number_restraints 2
_refine_ls_restrained_S_all 1.044
_refine_ls_R_factor_all 0.0581
_refine_ls_R_factor_gt 0.0465
_refine_ls_shift/su_max 0.000
_refine_ls_shift/su_mean 0.000
_refine_ls_structure_factor_coef Fsqd
_refine_ls_weighting_details
;
 w=1/[\s^2^(Fo^2^)+(0.0544P)^2^+1.0525P]
 where P=(Fo^2^+2Fc^2^)/3
;
_refine_ls_weighting_scheme calc
_refine_ls_wR_factor_gt 0.1231
_refine_ls_wR_factor_ref 0.1311
_reflns_Friedel_coverage 0.000
_reflns_number_gt 2794
_reflns_number_total 3407
_reflns_threshold_expression 'I > 2\s(I)'
_cod_data_source_file cg5b01238_si_002.cif
_cod_data_source_block 1_MeOH
_cod_original_sg_symbol_H-M 'P 21/n'
_cod_database_code 4516507
_shelx_space_group_comment
;
The symmetry employed for this shelxl refinement is uniquely defined
by the following loop, which should always be used as a source of
symmetry information in preference to the above space-group names.
They are only intended as comments.
;
_shelx_estimated_absorpt_t_min 0.972
_shelx_estimated_absorpt_t_max 0.985
_shelxl_version_number 2012-9

loop_
_space_group_symop_operation_xyz
'x, y, z'
'-x+1/2, y+1/2, -z+1/2'
'-x, -y, -z'
'x-1/2, -y-1/2, z-1/2'

loop_
_atom_site_label
_atom_site_type_symbol
_atom_site_fract_x
_atom_site_fract_y
_atom_site_fract_z
_atom_site_U_iso_or_equiv
_atom_site_adp_type
_atom_site_occupancy
_atom_site_site_symmetry_order
_atom_site_calc_flag
_atom_site_refinement_flags_posn
_atom_site_refinement_flags_adp
_atom_site_refinement_flags_occupancy
_atom_site_disorder_assembly
_atom_site_disorder_group
O1 O 0.71972(9) -0.18151(14) 0.13850(8) 0.0276(3) Uani 1 1 d D . . . .
O2 O 0.55822(9) -0.14047(15) 0.11899(8) 0.0297(3) Uani 1 1 d . . . . .
O3 O 0.84918(9) 0.44244(15) 0.16074(8) 0.0290(3) Uani 1 1 d . . . . .
O4 O 0.69166(9) 0.49347(15) 0.11898(9) 0.0331(3) Uani 1 1 d D . . . .
O1C O 0.4619(4) 0.3940(10) 0.5104(3) 0.0414(13) Uani 0.25 1 d . . P A -3
N1 N 0.57552(10) 0.22087(17) 0.15415(9) 0.0232(3) Uani 1 1 d . . . . .
C1 C 0.64217(13) -0.0878(2) 0.13333(10) 0.0240(3) Uani 1 1 d . . . . .
C2 C 0.66052(12) 0.11361(19) 0.14307(10) 0.0226(3) Uani 1 1 d . . . . .
C3 C 0.74475(13) 0.1920(2) 0.13775(11) 0.0247(3) Uani 1 1 d . . . . .
H3 H 0.7977 0.1140 0.1316 0.030 Uiso 1 1 calc R U . . .
C4 C 0.76638(12) 0.3914(2) 0.14037(10) 0.0236(3) Uani 1 1 d . . . . .
C5 C 0.51228(12) 0.2616(2) 0.07942(11) 0.0247(3) Uani 1 1 d . . . . .
H5 H 0.5188 0.2075 0.0213 0.030 Uiso 1 1 calc R U . . .
C6 C 0.43875(12) 0.3806(2) 0.08684(12) 0.0306(4) Uani 1 1 d . . . . .
H6 H 0.3964 0.4153 0.0335 0.037 Uiso 1 1 calc R U . B 1
C7A C 0.4263(13) 0.453(2) 0.1779(14) 0.030(3) Uani 0.48(3) 1 d . . P C 1
C8 C 0.49335(17) 0.4094(3) 0.24812(13) 0.0513(6) Uani 1 1 d . . . . .
H8 H 0.4899 0.4621 0.3072 0.062 Uiso 1 1 calc R U . C 1
C9 C 0.56682(16) 0.2910(3) 0.23793(12) 0.0415(5) Uani 1 1 d . . . . .
H9 H 0.6115 0.2585 0.2900 0.050 Uiso 1 1 calc R U . . .
C10B C 0.3543(14) 0.619(3) 0.1726(12) 0.076(4) Uani 0.52(3) 1 d . . P C 2
H11B H 0.3648 0.7159 0.1278 0.091 Uiso 0.52(3) 1 calc R U P C 2
H10B H 0.2889 0.5687 0.1542 0.091 Uiso 0.52(3) 1 calc R U P C 2
C11A C 0.3466(7) 0.6743(10) 0.2764(5) 0.0186(17) Uani 0.48(3) 1 d . . P C 1
C12A C 0.4156(8) 0.8064(14) 0.3039(5) 0.0275(19) Uani 0.48(3) 1 d . . P C 1
H12A H 0.4594 0.8463 0.2631 0.033 Uiso 0.48(3) 1 calc R U P C 1
C13A C 0.4185(7) 0.8799(12) 0.3949(7) 0.037(2) Uani 0.48(3) 1 d . . P C 1
H13A H 0.4618 0.9758 0.4136 0.045 Uiso 0.48(3) 1 calc R U P C 1
C14A C 0.3590(8) 0.8131(11) 0.4561(6) 0.036(2) Uani 0.48(3) 1 d . . P C 1
H14A H 0.3618 0.8612 0.5170 0.043 Uiso 0.48(3) 1 calc R U P C 1
C15A C 0.2937(8) 0.6723(12) 0.4271(6) 0.035(2) Uani 0.48(3) 1 d . . P C 1
H15A H 0.2549 0.6220 0.4700 0.042 Uiso 0.48(3) 1 calc R U P C 1
C16A C 0.2852(7) 0.6052(13) 0.3355(6) 0.0263(17) Uani 0.48(3) 1 d . . P C 1
H16A H 0.2387 0.5154 0.3150 0.032 Uiso 0.48(3) 1 calc R U P C 1
C1C C 0.3981(5) 0.3151(8) 0.4468(4) 0.0251(13) Uani 0.25 1 d . . P A -3
H2C H 0.3324 0.3426 0.4598 0.038 Uiso 0.25 1 calc R U P A -3
H4C H 0.4082 0.1842 0.4488 0.038 Uiso 0.25 1 calc R U P A -3
H3C H 0.4072 0.3605 0.3851 0.038 Uiso 0.25 1 calc R U P A -3
C10A C 0.3475(10) 0.585(2) 0.1815(9) 0.034(2) Uani 0.48(3) 1 d . . P C 1
H10A H 0.2849 0.5223 0.1646 0.041 Uiso 0.48(3) 1 calc R U P C 1
H11A H 0.3532 0.6796 0.1346 0.041 Uiso 0.48(3) 1 calc R U P C 1
C7B C 0.4311(11) 0.466(2) 0.1654(14) 0.042(4) Uani 0.52(3) 1 d . . P C 2
C14B C 0.3583(11) 0.841(3) 0.4418(12) 0.133(7) Uani 0.52(3) 1 d . . P C 2
H14B H 0.3618 0.8893 0.5027 0.159 Uiso 0.52(3) 1 calc R U P C 2
C11B C 0.3571(12) 0.700(2) 0.2658(11) 0.077(5) Uani 0.52(3) 1 d . . P C 2
C13B C 0.4188(11) 0.904(3) 0.3830(13) 0.127(7) Uani 0.52(3) 1 d . . P C 2
H13B H 0.4639 0.9960 0.4036 0.152 Uiso 0.52(3) 1 calc R U P C 2
C12B C 0.4167(11) 0.841(3) 0.2976(12) 0.092(5) Uani 0.52(3) 1 d . . P C 2
H12B H 0.4574 0.8938 0.2572 0.110 Uiso 0.52(3) 1 calc R U P C 2
C15B C 0.2932(10) 0.710(3) 0.4154(11) 0.098(5) Uani 0.52(3) 1 d . . P C 2
H15B H 0.2481 0.6699 0.4549 0.117 Uiso 0.52(3) 1 calc R U P C 2
C16B C 0.2955(11) 0.638(2) 0.3286(12) 0.085(5) Uani 0.52(3) 1 d . . P C 2
H16B H 0.2531 0.5409 0.3100 0.102 Uiso 0.52(3) 1 calc R U P C 2
H4 H 0.709(3) 0.634(3) 0.125(3) 0.029(12) Uiso 0.5 1 d D . P D 2
H1C H 0.448(2) 0.492(5) 0.534(2) 0.008(8) Uiso 0.5 1 d . . P E -3
H1 H 0.707(9) -0.323(5) 0.149(8) 0.17(5) Uiso 0.5 1 d D . P F 1

loop_
_atom_site_aniso_label
_atom_site_aniso_U_11
_atom_site_aniso_U_22
_atom_site_aniso_U_33
_atom_site_aniso_U_23
_atom_site_aniso_U_13
_atom_site_aniso_U_12
O1 0.0411(7) 0.0107(5) 0.0301(6) -0.0015(4) 0.0007(5) 0.0011(5)
O2 0.0398(7) 0.0192(5) 0.0276(6) -0.0035(4) -0.0054(5) -0.0045(5)
O3 0.0332(7) 0.0196(6) 0.0335(6) 0.0033(5) 0.0010(5) -0.0036(5)
O4 0.0385(7) 0.0112(5) 0.0455(7) -0.0015(5) -0.0115(6) 0.0016(5)
O1C 0.035(3) 0.067(4) 0.020(2) 0.000(3) -0.002(2) -0.003(3)
N1 0.0335(7) 0.0152(6) 0.0207(6) -0.0010(5) 0.0027(5) 0.0023(5)
C1 0.0416(10) 0.0129(7) 0.0165(7) -0.0009(5) -0.0004(6) -0.0011(6)
C2 0.0372(9) 0.0117(6) 0.0187(7) -0.0016(5) 0.0023(6) 0.0029(6)
C3 0.0361(9) 0.0126(7) 0.0246(8) -0.0004(6) 0.0001(6) 0.0022(6)
C4 0.0359(9) 0.0136(7) 0.0204(7) -0.0003(5) 0.0000(6) 0.0010(6)
C5 0.0288(8) 0.0250(8) 0.0201(7) -0.0047(6) 0.0022(6) -0.0050(6)
C6 0.0294(9) 0.0357(9) 0.0253(8) -0.0041(7) -0.0026(7) 0.0015(7)
C7A 0.048(5) 0.024(3) 0.022(4) -0.008(3) 0.015(3) 0.003(3)
C8 0.0661(14) 0.0618(14) 0.0244(9) -0.0115(9) -0.0008(9) 0.0334(12)
C9 0.0604(13) 0.0423(11) 0.0204(8) -0.0046(7) -0.0009(8) 0.0248(10)
C10B 0.092(9) 0.074(8) 0.057(7) -0.019(5) -0.007(5) 0.059(6)
C11A 0.020(3) 0.019(3) 0.016(2) -0.0074(16) 0.003(2) 0.006(2)
C12A 0.022(3) 0.032(3) 0.030(3) -0.011(2) 0.006(2) -0.001(2)
C13A 0.025(4) 0.044(4) 0.040(4) -0.018(3) -0.006(3) 0.000(2)
C14A 0.035(4) 0.045(4) 0.025(3) -0.015(3) -0.003(2) 0.015(3)
C15A 0.044(4) 0.037(3) 0.023(3) 0.002(2) 0.003(2) 0.005(2)
C16A 0.026(3) 0.025(3) 0.029(3) -0.001(2) 0.008(2) 0.002(2)
C1C 0.034(4) 0.014(3) 0.027(3) 0.003(2) 0.002(3) 0.003(2)
C10A 0.038(4) 0.040(4) 0.022(3) -0.002(3) -0.001(2) 0.012(3)
C7B 0.039(5) 0.057(6) 0.028(5) 0.001(3) -0.004(4) 0.024(4)
C14B 0.055(7) 0.230(17) 0.116(10) -0.116(10) 0.020(7) 0.011(9)
C11B 0.051(5) 0.106(9) 0.078(7) -0.012(6) 0.021(5) 0.034(6)
C13B 0.062(7) 0.181(14) 0.142(12) -0.108(11) 0.035(7) -0.018(8)
C12B 0.043(6) 0.103(11) 0.129(11) -0.032(7) 0.009(6) 0.015(6)
C15B 0.059(6) 0.145(12) 0.099(8) -0.028(7) 0.046(6) 0.023(6)
C16B 0.061(6) 0.083(9) 0.110(10) -0.046(6) 0.003(6) -0.013(5)

loop_
_atom_type_symbol
_atom_type_description
_atom_type_scat_dispersion_real
_atom_type_scat_dispersion_imag
_atom_type_scat_source
C C 0.0033 0.0016 'International Tables Vol C Tables 4.2.6.8 and 6.1.1.4'
H H 0.0000 0.0000 'International Tables Vol C Tables 4.2.6.8 and 6.1.1.4'
N N 0.0061 0.0033 'International Tables Vol C Tables 4.2.6.8 and 6.1.1.4'
O O 0.0106 0.0060 'International Tables Vol C Tables 4.2.6.8 and 6.1.1.4'

loop_
_geom_angle_atom_site_label_1
_geom_angle_atom_site_label_2
_geom_angle_atom_site_label_3
_geom_angle
C1 O1 H1 112(7)
C4 O4 H4 113(3)
C1C O1C H1C 120(2)
C9 N1 C5 121.44(15)
C9 N1 C2 118.57(14)
C5 N1 C2 119.70(13)
O2 C1 O1 128.23(14)
O2 C1 C2 118.34(15)
O1 C1 C2 113.38(14)
C3 C2 N1 120.58(13)
C3 C2 C1 124.61(15)
N1 C2 C1 114.73(14)
C2 C3 C4 127.32(15)
C2 C3 H3 116.3
C4 C3 H3 116.3
O3 C4 O4 126.05(14)
O3 C4 C3 119.47(14)
O4 C4 C3 114.48(14)
N1 C5 C6 120.28(14)
N1 C5 H5 119.9
C6 C5 H5 119.9
C7B C6 C5 121.3(6)
C5 C6 C7A 118.9(7)
C5 C6 H6 120.5
C7A C6 H6 120.5
C8 C7A C6 116.9(12)
C8 C7A C10A 126.0(13)
C6 C7A C10A 116.6(14)
C7A C8 C9 122.3(7)
C9 C8 C7B 118.3(7)
C7A C8 H8 118.8
C9 C8 H8 118.8
N1 C9 C8 119.85(17)
N1 C9 H9 120.1
C8 C9 H9 120.1
C11B C10B C7B 114.3(14)
C11B C10B H11B 108.7
C7B C10B H11B 108.7
C11B C10B H10B 108.7
C7B C10B H10B 108.7
H11B C10B H10B 107.6
C16A C11A C12A 122.6(8)
C16A C11A C10A 118.1(8)
C12A C11A C10A 118.8(8)
C11A C12A C13A 118.3(8)
C11A C12A H12A 120.9
C13A C12A H12A 120.9
C14A C13A C12A 120.6(8)
C14A C13A H13A 119.7
C12A C13A H13A 119.7
C13A C14A C15A 119.2(8)
C13A C14A H14A 120.4
C15A C14A H14A 120.4
C16A C15A C14A 121.2(9)
C16A C15A H15A 119.4
C14A C15A H15A 119.4
C11A C16A C15A 117.9(9)
C11A C16A H16A 121.1
C15A C16A H16A 121.1
O1C C1C H2C 109.5
O1C C1C H4C 109.5
H2C C1C H4C 109.5
O1C C1C H3C 109.5
H2C C1C H3C 109.5
H4C C1C H3C 109.5
C7A C10A C11A 114.0(12)
C7A C10A H10A 108.8
C11A C10A H10A 108.8
C7A C10A H11A 108.8
C11A C10A H11A 108.8
H10A C10A H11A 107.6
C6 C7B C8 118.1(10)
C6 C7B C10B 122.2(13)
C8 C7B C10B 119.7(13)
C15B C14B C13B 121.1(13)
C15B C14B H14B 119.5
C13B C14B H14B 119.5
C12B C11B C16B 114.9(14)
C12B C11B C10B 124.2(14)
C16B C11B C10B 120.9(14)
C12B C13B C14B 121.7(16)
C12B C13B H13B 119.2
C14B C13B H13B 119.2
C13B C12B C11B 121.8(15)
C13B C12B H12B 119.1
C11B C12B H12B 119.1
C14B C15B C16B 116.7(13)
C14B C15B H15B 121.7
C16B C15B H15B 121.7
C15B C16B C11B 123.7(14)
C15B C16B H16B 118.1
C11B C16B H16B 118.1

loop_
_geom_bond_atom_site_label_1
_geom_bond_atom_site_label_2
_geom_bond_distance
O1 C1 1.279(2)
O1 H1 1.08(2)
O2 C1 1.227(2)
O3 C4 1.216(2)
O4 C4 1.294(2)
O4 H4 1.066(19)
O1C C1C 1.335(8)
O1C H1C 0.83(3)
N1 C9 1.343(2)
N1 C5 1.346(2)
N1 C2 1.452(2)
C1 C2 1.518(2)
C2 C3 1.321(2)
C3 C4 1.507(2)
C3 H3 0.9500
C5 C6 1.366(2)
C5 H5 0.9500
C6 C7B 1.322(18)
C6 C7A 1.459(18)
C6 H6 0.9500
C7A C8 1.336(19)
C7A C10A 1.47(2)
C8 C9 1.370(3)
C8 C7B 1.456(17)
C8 H8 0.9500
C9 H9 0.9500
C10B C11B 1.48(2)
C10B C7B 1.57(3)
C10B H11B 0.9900
C10B H10B 0.9900
C11A C16A 1.383(12)
C11A C12A 1.395(12)
C11A C10A 1.533(16)
C12A C13A 1.426(12)
C12A H12A 0.9500
C13A C14A 1.380(15)
C13A H13A 0.9500
C14A C15A 1.414(13)
C14A H14A 0.9500
C15A C16A 1.413(11)
C15A H15A 0.9500
C16A H16A 0.9500
C1C H2C 0.9800
C1C H4C 0.9800
C1C H3C 0.9800
C10A H10A 0.9900
C10A H11A 0.9900
C14B C15B 1.35(2)
C14B C13B 1.36(2)
C14B H14B 0.9500
C11B C12B 1.377(18)
C11B C16B 1.405(17)
C13B C12B 1.32(2)
C13B H13B 0.9500
C12B H12B 0.9500
C15B C16B 1.373(19)
C15B H15B 0.9500
C16B H16B 0.9500

loop_
_geom_hbond_atom_site_label_D
_geom_hbond_atom_site_label_H
_geom_hbond_atom_site_label_A
_geom_hbond_distance_DH
_geom_hbond_distance_HA
_geom_hbond_distance_DA
_geom_hbond_angle_DHA
_geom_hbond_site_symmetry_A
O1 H1 O4 1.08(2) 1.43(6) 2.4508(15) 154(11) 1_545
O4 H4 O1 1.066(19) 1.39(2) 2.4508(15) 172(5) 1_565
C5 H5 O2 0.95 2.24 3.0638(19) 144.6 3_655
C9 H9 O1 0.95 2.49 3.286(2) 141.2 2_655
C9 H9 O3 0.95 2.49 3.128(2) 124.5 2_645

loop_
_geom_torsion_atom_site_label_1
_geom_torsion_atom_site_label_2
_geom_torsion_atom_site_label_3
_geom_torsion_atom_site_label_4
_geom_torsion
C9 N1 C2 C3 -76.2(2)
C5 N1 C2 C3 97.71(18)
C9 N1 C2 C1 106.90(18)
C5 N1 C2 C1 -79.20(17)
O2 C1 C2 C3 -164.06(15)
O1 C1 C2 C3 13.7(2)
O2 C1 C2 N1 12.7(2)
O1 C1 C2 N1 -169.51(12)
N1 C2 C3 C4 -1.0(2)
C1 C2 C3 C4 175.57(14)
C2 C3 C4 O3 159.44(16)
C2 C3 C4 O4 -21.2(2)
C9 N1 C5 C6 1.9(3)
C2 N1 C5 C6 -171.81(15)
N1 C5 C6 C7B 4.1(11)
N1 C5 C6 C7A -3.9(9)
C7B C6 C7A C8 -106(11)
C5 C6 C7A C8 5.2(17)
C7B C6 C7A C10A 68(10)
C5 C6 C7A C10A 178.5(9)
C6 C7A C8 C9 -4.7(18)
C10A C7A C8 C9 -177.3(12)
C6 C7A C8 C7B 55(8)
C10A C7A C8 C7B -117(9)
C5 N1 C9 C8 -1.2(3)
C2 N1 C9 C8 172.5(2)
C7A C8 C9 N1 2.9(11)
C7B C8 C9 N1 -4.7(9)
C16A C11A C12A C13A -3.8(15)
C10A C11A C12A C13A -175.7(10)
C11A C12A C13A C14A 4.3(14)
C12A C13A C14A C15A -1.0(13)
C13A C14A C15A C16A -3.1(13)
C12A C11A C16A C15A -0.1(13)
C10A C11A C16A C15A 171.8(10)
C14A C15A C16A C11A 3.7(13)
C8 C7A C10A C11A 0(2)
C6 C7A C10A C11A -172.4(10)
C16A C11A C10A C7A -97.7(13)
C12A C11A C10A C7A 74.6(15)
C5 C6 C7B C8 -9.9(19)
C7A C6 C7B C8 63(10)
C5 C6 C7B C10B 173.0(11)
C7A C6 C7B C10B -114(11)
C7A C8 C7B C6 -113(9)
C9 C8 C7B C6 10.3(18)
C7A C8 C7B C10B 64(8)
C9 C8 C7B C10B -172.6(11)
C11B C10B C7B C6 -179.6(14)
C11B C10B C7B C8 3(2)
C7B C10B C11B C12B 86(2)
C7B C10B C11B C16B -95.2(18)
C15B C14B C13B C12B 0(3)
C14B C13B C12B C11B -4(3)
C16B C11B C12B C13B 4(2)
C10B C11B C12B C13B -177.6(15)
C13B C14B C15B C16B 4(2)
C14B C15B C16B C11B -4(2)
C12B C11B C16B C15B 0(2)
C10B C11B C16B C15B -178.6(15)

loop_
_platon_squeeze_void_nr
_platon_squeeze_void_average_x
_platon_squeeze_void_average_y
_platon_squeeze_void_average_z
_platon_squeeze_void_volume
_platon_squeeze_void_count_electrons
_platon_squeeze_void_content
1 0.000 0.000 0.000 58 11 ' '
2 0.500 0.500 0.500 58 11 ' '
